data_7051645
loop_
_publ_author_name
'Ulrich, S\'ebastien'
'Buhler, Eric'
'Lehn, Jean-Marie'

_publ_section_title
;
 Reversible constitutional switching between macrocycles and polymers
 induced by shape change in a dynamic covalent system
;
_journal_issue 2
_journal_name_full 'New Journal of Chemistry'
_journal_page_first 271
_journal_paper_doi 10.1039/b817261g
_journal_volume 33
_journal_year 2009
_chemical_formula_sum 'C19 H28 N4 O2 Si'
_chemical_formula_weight 372.54
_chemical_name_systematic
;
?
;
_space_group_IT_number 14
_symmetry_cell_setting monoclinic
_symmetry_space_group_name_Hall '-P 2yn'
_symmetry_space_group_name_H-M 'P 1 21/n 1'
_atom_sites_solution_hydrogens geom
_atom_sites_solution_primary direct
_atom_sites_solution_secondary difmap
_audit_creation_method SHELXL-97
_cell_angle_alpha 90.00
_cell_angle_beta 92.813(2)
_cell_angle_gamma 90.00
_cell_formula_units_Z 4
_cell_length_a 6.4521(2)
_cell_length_b 28.5690(13)
_cell_length_c 11.0892(4)
_cell_measurement_reflns_used 3369
_cell_measurement_temperature 173(2)
_cell_measurement_theta_max 27.485
_cell_measurement_theta_min 0.998
_cell_volume 2041.61(13)
_computing_cell_refinement 'Denzo (Nonius B.V., 1998)'
_computing_data_collection 'Collect (Nonius B.V., 1998)'
_computing_data_reduction 'Denzo (Nonius B.V., 1998)'
_computing_structure_refinement 'SHELXL-97 (Sheldrick, 1997)'
_computing_structure_solution 'SHELXS-97 (Sheldrick, 1997)'
_diffrn_ambient_temperature 173(2)
_diffrn_measured_fraction_theta_full 0.996
_diffrn_measured_fraction_theta_max 0.996
_diffrn_measurement_device_type 'Kappa CCD'
_diffrn_measurement_method 'phi&omega scans'
_diffrn_radiation_monochromator graphite
_diffrn_radiation_source 'fine-focus sealed tube'
_diffrn_radiation_type MoK\a
_diffrn_radiation_wavelength 0.71073
_diffrn_reflns_av_R_equivalents 0.0512
_diffrn_reflns_av_sigmaI/netI 0.0890
_diffrn_reflns_limit_h_max 8
_diffrn_reflns_limit_h_min -8
_diffrn_reflns_limit_k_max 37
_diffrn_reflns_limit_k_min -33
_diffrn_reflns_limit_l_max 14
_diffrn_reflns_limit_l_min -14
_diffrn_reflns_number 8265
_diffrn_reflns_theta_full 27.47
_diffrn_reflns_theta_max 27.47
_diffrn_reflns_theta_min 1.43
_exptl_absorpt_coefficient_mu 0.135
_exptl_absorpt_correction_type none
_exptl_crystal_colour colorless
_exptl_crystal_density_diffrn 1.212
_exptl_crystal_density_meas ?
_exptl_crystal_density_method .
_exptl_crystal_description prism
_exptl_crystal_F_000 800
_exptl_crystal_size_max 0.3
_exptl_crystal_size_mid 0.25
_exptl_crystal_size_min 0.2
_refine_diff_density_max 0.227
_refine_diff_density_min -0.391
_refine_diff_density_rms 0.057
_refine_ls_extinction_method none
_refine_ls_goodness_of_fit_ref 1.000
_refine_ls_hydrogen_treatment constr
_refine_ls_matrix_type full
_refine_ls_number_parameters 241
_refine_ls_number_reflns 4669
_refine_ls_number_restraints 0
_refine_ls_restrained_S_all 1.000
_refine_ls_R_factor_all 0.1225
_refine_ls_R_factor_gt 0.0540
_refine_ls_shift/su_max 0.000
_refine_ls_shift/su_mean 0.000
_refine_ls_structure_factor_coef Fsqd
_refine_ls_weighting_details 'calc w=1/[\s^2^(Fo^2^)+(0.0617P)^2^+0.0000P] where P=(Fo^2^+2Fc^2^)/3'
_refine_ls_weighting_scheme calc
_refine_ls_wR_factor_gt 0.1133
_refine_ls_wR_factor_ref 0.1372
_reflns_number_gt 2580
_reflns_number_total 4669
_reflns_threshold_expression >2sigma(I)
_cod_data_source_file b817261g.txt
_cod_data_source_block su28
_cod_depositor_comments
;
The following automatic conversions were performed:
'_symmetry_cell_setting' value 'Monoclinic' changed to 'monoclinic'
according to '/home/saulius/struct/CIF-dictionaries/cif_core.dic'
dictionary named 'cif_core.dic' version 2.4.1 from 2010-06-29.

Automatic conversion script
Id: cif_fix_enum 1527 2010-12-29 10:47:43Z saulius 
;
_cod_original_sg_symbol_H-M P21/n
_cod_database_code 7051645

loop_
_symmetry_equiv_pos_as_xyz
'x, y, z'
'-x+1/2, y+1/2, -z+1/2'
'-x, -y, -z'
'x-1/2, -y-1/2, z-1/2'

loop_
_atom_site_label
_atom_site_type_symbol
_atom_site_fract_x
_atom_site_fract_y
_atom_site_fract_z
_atom_site_U_iso_or_equiv
_atom_site_adp_type
_atom_site_occupancy
_atom_site_symmetry_multiplicity
_atom_site_calc_flag
_atom_site_refinement_flags
_atom_site_disorder_assembly
_atom_site_disorder_group
C1 C 1.5469(3) 0.06400(9) 0.05409(18) 0.0411(6) Uani 1 1 d . . .
H1A H 1.4214 0.0441 0.0560 0.049 Uiso 1 1 calc R . .
H1B H 1.5052 0.0967 0.0696 0.049 Uiso 1 1 calc R . .
C2 C 1.7005(3) 0.04856(8) 0.15106(18) 0.0295(5) Uani 1 1 d . . .
C3 C 1.8980(3) 0.03306(8) 0.12580(19) 0.0317(5) Uani 1 1 d . . .
H3 H 1.9426 0.0333 0.0454 0.038 Uiso 1 1 calc R . .
C4 C 2.0276(3) 0.01727(8) 0.21941(18) 0.0315(5) Uani 1 1 d . . .
H4 H 2.1598 0.0056 0.2002 0.038 Uiso 1 1 calc R . .
C5 C 1.7924(3) 0.03414(7) 0.35931(18) 0.0245(5) Uani 1 1 d . . .
C6 C 1.6481(3) 0.04920(8) 0.27017(17) 0.0279(5) Uani 1 1 d . . .
H6 H 1.5150 0.0598 0.2911 0.033 Uiso 1 1 calc R . .
C7 C 1.5287(3) 0.05751(7) 0.62255(18) 0.0259(5) Uani 1 1 d . . .
H7 H 1.6194 0.0435 0.6822 0.031 Uiso 1 1 calc R . .
C8 C 1.3380(3) 0.08048(7) 0.65674(17) 0.0239(5) Uani 1 1 d . . .
C9 C 1.2056(3) 0.10352(7) 0.57347(18) 0.0267(5) Uani 1 1 d . . .
H9 H 1.2380 0.1048 0.4909 0.032 Uiso 1 1 calc R . .
C10 C 1.0268(3) 0.12455(7) 0.61106(19) 0.0278(5) Uani 1 1 d . . .
C11 C 0.9819(3) 0.11968(8) 0.7317(2) 0.0341(6) Uani 1 1 d . . .
H11 H 0.8565 0.1319 0.7604 0.041 Uiso 1 1 calc R . .
C12 C 1.1211(3) 0.09695(8) 0.8092(2) 0.0347(6) Uani 1 1 d . . .
H12 H 1.0894 0.0945 0.8918 0.042 Uiso 1 1 calc R . .
C13 C 0.8874(3) 0.15301(9) 0.5270(2) 0.0368(6) Uani 1 1 d . . .
H13A H 0.7581 0.1353 0.5072 0.044 Uiso 1 1 calc R . .
H13B H 0.8495 0.1825 0.5674 0.044 Uiso 1 1 calc R . .
C14 C 0.6041(3) 0.17985(10) 0.2825(2) 0.0516(7) Uani 1 1 d . . .
H14A H 0.5801 0.1460 0.2765 0.077 Uiso 1 1 calc R . .
H14B H 0.5481 0.1952 0.2088 0.077 Uiso 1 1 calc R . .
H14C H 0.5348 0.1923 0.3524 0.077 Uiso 1 1 calc R . .
C15 C 1.0220(4) 0.16641(10) 0.1717(2) 0.0527(7) Uani 1 1 d . . .
H15A H 1.1711 0.1727 0.1820 0.079 Uiso 1 1 calc R . .
H15B H 0.9671 0.1808 0.0965 0.079 Uiso 1 1 calc R . .
H15C H 0.9988 0.1325 0.1683 0.079 Uiso 1 1 calc R . .
C16 C 1.1699(4) 0.26497(10) 0.3486(3) 0.0618(8) Uani 1 1 d . . .
H16A H 1.1935 0.2986 0.3604 0.093 Uiso 1 1 calc R . .
H16B H 1.2515 0.2538 0.2822 0.093 Uiso 1 1 calc R . .
H16C H 1.2123 0.2482 0.4228 0.093 Uiso 1 1 calc R . .
C17 C 0.9377(3) 0.25613(9) 0.3180(2) 0.0387(6) Uani 1 1 d . . .
C18 C 0.8766(4) 0.28151(10) 0.2001(2) 0.0638(8) Uani 1 1 d . . .
H18A H 0.7277 0.2774 0.1814 0.096 Uiso 1 1 calc R . .
H18B H 0.9549 0.2684 0.1345 0.096 Uiso 1 1 calc R . .
H18C H 0.9082 0.3149 0.2089 0.096 Uiso 1 1 calc R . .
C19 C 0.8127(4) 0.27690(9) 0.4198(2) 0.0582(8) Uani 1 1 d . . .
H19A H 0.8538 0.2616 0.4963 0.087 Uiso 1 1 calc R . .
H19B H 0.6643 0.2718 0.4014 0.087 Uiso 1 1 calc R . .
H19C H 0.8405 0.3106 0.4264 0.087 Uiso 1 1 calc R . .
N1 N 1.9803(2) 0.01728(6) 0.33574(15) 0.0278(4) Uani 1 1 d . . .
N2 N 1.7500(2) 0.03540(6) 0.48030(15) 0.0276(4) Uani 1 1 d . . .
H2 H 1.8358 0.0229 0.5355 0.033 Uiso 1 1 calc R . .
N3 N 1.5720(2) 0.05649(6) 0.51084(15) 0.0256(4) Uani 1 1 d . . .
N4 N 1.2996(2) 0.07802(6) 0.77472(15) 0.0302(4) Uani 1 1 d . . .
O1 O 1.6282(2) 0.06115(9) -0.05994(13) 0.0678(7) Uani 1 1 d . . .
H1 H 1.5321 0.0643 -0.1132 0.102 Uiso 1 1 calc R . .
O2 O 0.9861(2) 0.16347(6) 0.41996(14) 0.0453(5) Uani 1 1 d . . .
Si1 Si 0.88746(9) 0.19134(2) 0.30096(6) 0.0362(2) Uani 1 1 d . . .

loop_
_atom_site_aniso_label
_atom_site_aniso_U_11
_atom_site_aniso_U_22
_atom_site_aniso_U_33
_atom_site_aniso_U_23
_atom_site_aniso_U_13
_atom_site_aniso_U_12
C1 0.0405(13) 0.0611(19) 0.0214(12) -0.0002(12) -0.0011(10) 0.0136(12)
C2 0.0309(11) 0.0325(14) 0.0249(12) 0.0002(10) -0.0005(10) 0.0030(10)
C3 0.0358(12) 0.0362(14) 0.0233(12) 0.0022(10) 0.0044(10) 0.0058(10)
C4 0.0287(10) 0.0358(14) 0.0302(13) 0.0027(11) 0.0042(10) 0.0063(10)
C5 0.0267(10) 0.0232(12) 0.0237(12) 0.0000(9) 0.0018(9) 0.0012(9)
C6 0.0249(10) 0.0339(14) 0.0247(12) -0.0013(10) -0.0005(9) 0.0048(10)
C7 0.0246(10) 0.0294(13) 0.0234(12) 0.0017(10) -0.0012(9) 0.0042(9)
C8 0.0250(10) 0.0242(12) 0.0222(11) -0.0009(9) -0.0015(9) -0.0017(9)
C9 0.0284(10) 0.0259(13) 0.0258(12) -0.0002(10) 0.0005(9) -0.0010(9)
C10 0.0258(10) 0.0222(12) 0.0352(13) -0.0003(10) 0.0006(10) 0.0003(9)
C11 0.0298(11) 0.0345(14) 0.0385(14) -0.0017(11) 0.0077(10) 0.0038(10)
C12 0.0363(12) 0.0372(15) 0.0313(13) 0.0016(11) 0.0095(10) 0.0001(11)
C13 0.0293(11) 0.0366(14) 0.0447(14) 0.0064(12) 0.0037(11) 0.0064(10)
C14 0.0347(12) 0.0499(18) 0.0693(19) 0.0014(15) -0.0076(12) 0.0045(12)
C15 0.0493(14) 0.0501(19) 0.0590(18) -0.0042(14) 0.0051(13) 0.0025(13)
C16 0.0509(15) 0.0428(18) 0.091(2) 0.0047(16) -0.0064(15) -0.0069(13)
C17 0.0385(12) 0.0356(15) 0.0418(15) 0.0060(12) -0.0001(11) 0.0064(11)
C18 0.082(2) 0.049(2) 0.061(2) 0.0163(15) 0.0000(16) 0.0148(16)
C19 0.0691(17) 0.0410(18) 0.065(2) -0.0046(15) 0.0120(15) 0.0040(14)
N1 0.0245(8) 0.0333(11) 0.0259(10) 0.0022(8) 0.0021(8) 0.0047(8)
N2 0.0241(8) 0.0361(12) 0.0224(10) 0.0017(8) -0.0007(7) 0.0085(8)
N3 0.0212(8) 0.0286(11) 0.0268(10) -0.0015(8) -0.0001(7) 0.0018(7)
N4 0.0323(9) 0.0347(12) 0.0237(10) -0.0002(8) 0.0039(8) 0.0019(8)
O1 0.0442(10) 0.137(2) 0.0226(10) 0.0118(11) 0.0006(8) 0.0239(12)
O2 0.0314(8) 0.0549(12) 0.0498(10) 0.0245(9) 0.0038(8) 0.0098(8)
Si1 0.0293(3) 0.0357(4) 0.0431(4) 0.0067(3) -0.0021(3) 0.0061(3)

loop_
_atom_type_symbol
_atom_type_description
_atom_type_scat_dispersion_real
_atom_type_scat_dispersion_imag
_atom_type_scat_source
C C 0.0033 0.0016 'International Tables Vol C Tables 4.2.6.8 and 6.1.1.4'
H H 0.0000 0.0000 'International Tables Vol C Tables 4.2.6.8 and 6.1.1.4'
N N 0.0061 0.0033 'International Tables Vol C Tables 4.2.6.8 and 6.1.1.4'
O O 0.0106 0.0060 'International Tables Vol C Tables 4.2.6.8 and 6.1.1.4'
Si Si 0.0817 0.0704 'International Tables Vol C Tables 4.2.6.8 and 6.1.1.4'

loop_
_geom_angle_atom_site_label_1
_geom_angle_atom_site_label_2
_geom_angle_atom_site_label_3
_geom_angle
_geom_angle_site_symmetry_1
_geom_angle_site_symmetry_3
_geom_angle_publ_flag
O1 C1 C2 111.70(17) . . ?
O1 C1 H1A 109.3 . . ?
C2 C1 H1A 109.3 . . ?
O1 C1 H1B 109.3 . . ?
C2 C1 H1B 109.3 . . ?
H1A C1 H1B 107.9 . . ?
C6 C2 C3 117.85(19) . . ?
C6 C2 C1 120.04(18) . . ?
C3 C2 C1 122.11(18) . . ?
C4 C3 C2 118.77(19) . . ?
C4 C3 H3 120.6 . . ?
C2 C3 H3 120.6 . . ?
N1 C4 C3 124.55(19) . . ?
N1 C4 H4 117.7 . . ?
C3 C4 H4 117.7 . . ?
N1 C5 N2 114.94(17) . . ?
N1 C5 C6 123.48(18) . . ?
N2 C5 C6 121.57(17) . . ?
C2 C6 C5 119.26(18) . . ?
C2 C6 H6 120.4 . . ?
C5 C6 H6 120.4 . . ?
N3 C7 C8 119.14(18) . . ?
N3 C7 H7 120.4 . . ?
C8 C7 H7 120.4 . . ?
N4 C8 C9 122.21(18) . . ?
N4 C8 C7 115.27(18) . . ?
C9 C8 C7 122.52(18) . . ?
C10 C9 C8 119.96(19) . . ?
C10 C9 H9 120.0 . . ?
C8 C9 H9 120.0 . . ?
C9 C10 C11 117.6(2) . . ?
C9 C10 C13 122.07(19) . . ?
C11 C10 C13 120.32(18) . . ?
C12 C11 C10 119.23(18) . . ?
C12 C11 H11 120.4 . . ?
C10 C11 H11 120.4 . . ?
N4 C12 C11 123.7(2) . . ?
N4 C12 H12 118.2 . . ?
C11 C12 H12 118.2 . . ?
O2 C13 C10 110.88(16) . . ?
O2 C13 H13A 109.5 . . ?
C10 C13 H13A 109.5 . . ?
O2 C13 H13B 109.5 . . ?
C10 C13 H13B 109.5 . . ?
H13A C13 H13B 108.1 . . ?
Si1 C14 H14A 109.5 . . ?
Si1 C14 H14B 109.5 . . ?
H14A C14 H14B 109.5 . . ?
Si1 C14 H14C 109.5 . . ?
H14A C14 H14C 109.5 . . ?
H14B C14 H14C 109.5 . . ?
Si1 C15 H15A 109.5 . . ?
Si1 C15 H15B 109.5 . . ?
H15A C15 H15B 109.5 . . ?
Si1 C15 H15C 109.5 . . ?
H15A C15 H15C 109.5 . . ?
H15B C15 H15C 109.5 . . ?
C17 C16 H16A 109.5 . . ?
C17 C16 H16B 109.5 . . ?
H16A C16 H16B 109.5 . . ?
C17 C16 H16C 109.5 . . ?
H16A C16 H16C 109.5 . . ?
H16B C16 H16C 109.5 . . ?
C18 C17 C19 108.8(2) . . ?
C18 C17 C16 108.5(2) . . ?
C19 C17 C16 108.3(2) . . ?
C18 C17 Si1 110.10(18) . . ?
C19 C17 Si1 111.00(16) . . ?
C16 C17 Si1 110.07(17) . . ?
C17 C18 H18A 109.5 . . ?
C17 C18 H18B 109.5 . . ?
H18A C18 H18B 109.5 . . ?
C17 C18 H18C 109.5 . . ?
H18A C18 H18C 109.5 . . ?
H18B C18 H18C 109.5 . . ?
C17 C19 H19A 109.5 . . ?
C17 C19 H19B 109.5 . . ?
H19A C19 H19B 109.5 . . ?
C17 C19 H19C 109.5 . . ?
H19A C19 H19C 109.5 . . ?
H19B C19 H19C 109.5 . . ?
C4 N1 C5 115.99(17) . . ?
N3 N2 C5 117.68(16) . . ?
N3 N2 H2 121.2 . . ?
C5 N2 H2 121.2 . . ?
C7 N3 N2 118.62(17) . . ?
C12 N4 C8 117.21(18) . . ?
C1 O1 H1 109.5 . . ?
C13 O2 Si1 127.39(12) . . ?
O2 Si1 C15 104.91(11) . . ?
O2 Si1 C14 110.07(10) . . ?
C15 Si1 C14 110.00(12) . . ?
O2 Si1 C17 109.70(10) . . ?
C15 Si1 C17 111.70(11) . . ?
C14 Si1 C17 110.33(11) . . ?

loop_
_geom_bond_atom_site_label_1
_geom_bond_atom_site_label_2
_geom_bond_distance
_geom_bond_site_symmetry_2
_geom_bond_publ_flag
C1 O1 1.395(2) . ?
C1 C2 1.493(3) . ?
C1 H1A 0.9900 . ?
C1 H1B 0.9900 . ?
C2 C6 1.380(3) . ?
C2 C3 1.391(3) . ?
C3 C4 1.377(3) . ?
C3 H3 0.9500 . ?
C4 N1 1.340(2) . ?
C4 H4 0.9500 . ?
C5 N1 1.342(2) . ?
C5 N2 1.383(2) . ?
C5 C6 1.392(3) . ?
C6 H6 0.9500 . ?
C7 N3 1.284(2) . ?
C7 C8 1.460(3) . ?
C7 H7 0.9500 . ?
C8 N4 1.345(2) . ?
C8 C9 1.392(3) . ?
C9 C10 1.383(3) . ?
C9 H9 0.9500 . ?
C10 C11 1.390(3) . ?
C10 C13 1.503(3) . ?
C11 C12 1.375(3) . ?
C11 H11 0.9500 . ?
C12 N4 1.345(2) . ?
C12 H12 0.9500 . ?
C13 O2 1.406(2) . ?
C13 H13A 0.9900 . ?
C13 H13B 0.9900 . ?
C14 Si1 1.859(2) . ?
C14 H14A 0.9800 . ?
C14 H14B 0.9800 . ?
C14 H14C 0.9800 . ?
C15 Si1 1.854(2) . ?
C15 H15A 0.9800 . ?
C15 H15B 0.9800 . ?
C15 H15C 0.9800 . ?
C16 C17 1.541(3) . ?
C16 H16A 0.9800 . ?
C16 H16B 0.9800 . ?
C16 H16C 0.9800 . ?
C17 C18 1.529(3) . ?
C17 C19 1.538(3) . ?
C17 Si1 1.887(3) . ?
C18 H18A 0.9800 . ?
C18 H18B 0.9800 . ?
C18 H18C 0.9800 . ?
C19 H19A 0.9800 . ?
C19 H19B 0.9800 . ?
C19 H19C 0.9800 . ?
N2 N3 1.355(2) . ?
N2 H2 0.8800 . ?
O1 H1 0.8400 . ?
O2 Si1 1.6425(16) . ?

loop_
_cod_related_entry_id
_cod_related_entry_database
_cod_related_entry_code
1 ChemSpider 25941552
